data_7127946
loop_
_publ_author_name
'Park, Seonghyeon'
'Kim, Dongwon'
'Kim, Doheon'
'Kim, Dongwook'
'Jung, Ok-Sang'

_publ_section_title
;
 A cyclic manipulation of cage isomers <i>via</i> anion exchange and
 thermal isomerism.
;
_journal_issue 23
_journal_name_full 'Chemical communications (Cambridge, England)'
_journal_page_first 2919
_journal_page_last 2922
_journal_paper_doi 10.1039/d0cc08303h
_journal_volume 57
_journal_year 2021
_chemical_formula_sum 'C140 H188 Cl8 N16 O34 Pd4 S2 Si8'
_chemical_formula_weight 3637.09
_space_group_crystal_system triclinic
_space_group_IT_number 2
_space_group_name_Hall '-P 1'
_space_group_name_H-M_alt 'P -1'
_atom_sites_solution_hydrogens geom
_audit_creation_method SHELXL-2018/3
_cell_angle_alpha 105.10(3)
_cell_angle_beta 108.18(3)
_cell_angle_gamma 107.22(3)
_cell_formula_units_Z 1
_cell_length_a 18.335(4)
_cell_length_b 19.458(4)
_cell_length_c 20.980(4)
_cell_measurement_reflns_used 42483
_cell_measurement_temperature 173(2)
_cell_measurement_theta_max 33.749
_cell_measurement_theta_min 0.203
_cell_volume 6258(4)
_computing_cell_refinement 'HKL3000sm (Otwinowski & Minor, 1997)'
_computing_data_collection 'PAL BL2D-SMDC Program (Shin et. al, 2016)'
_computing_data_reduction 'HKL3000sm (Otwinowski & Minor, 1997)'
_computing_structure_refinement SHELXL
_computing_structure_solution 'SHELXT 2018/2 (Sheldrick, 2018)'
_diffrn_ambient_temperature 173(2)
_diffrn_measured_fraction_theta_full 0.960
_diffrn_measured_fraction_theta_max 0.965
_diffrn_measurement_device_type 'Rayonix MX225HS CCD area detector'
_diffrn_measurement_method 'omega scan'
_diffrn_radiation_type synchrotron
_diffrn_radiation_wavelength 0.700
_diffrn_reflns_av_R_equivalents 0.0372
_diffrn_reflns_av_unetI/netI 0.0455
_diffrn_reflns_Laue_measured_fraction_full 0.960
_diffrn_reflns_Laue_measured_fraction_max 0.965
_diffrn_reflns_limit_h_max 22
_diffrn_reflns_limit_h_min -22
_diffrn_reflns_limit_k_max 24
_diffrn_reflns_limit_k_min -24
_diffrn_reflns_limit_l_max 26
_diffrn_reflns_limit_l_min -26
_diffrn_reflns_number 49077
_diffrn_reflns_point_group_measured_fraction_full 0.960
_diffrn_reflns_point_group_measured_fraction_max 0.965
_diffrn_reflns_theta_full 24.835
_diffrn_reflns_theta_max 26.000
_diffrn_reflns_theta_min 1.253
_diffrn_source 'PLSII 2D bending magnet'
_exptl_absorpt_coefficient_mu 0.447
_exptl_absorpt_correction_T_max 1.000
_exptl_absorpt_correction_T_min 0.840
_exptl_absorpt_correction_type empirical
_exptl_absorpt_process_details 'HKL3000sm Scalepack(Otwinowski et.al,2003)'
_exptl_crystal_colour
;
;
_exptl_crystal_density_diffrn 0.965
_exptl_crystal_description block
_exptl_crystal_F_000 1876
_exptl_crystal_size_max 0.150
_exptl_crystal_size_mid 0.120
_exptl_crystal_size_min 0.100
_refine_diff_density_max 1.827
_refine_diff_density_min -1.063
_refine_diff_density_rms 0.095
_refine_ls_extinction_method none
_refine_ls_goodness_of_fit_ref 1.395
_refine_ls_hydrogen_treatment constr
_refine_ls_matrix_type full
_refine_ls_number_parameters 959
_refine_ls_number_reflns 24835
_refine_ls_number_restraints 952
_refine_ls_restrained_S_all 1.424
_refine_ls_R_factor_all 0.1183
_refine_ls_R_factor_gt 0.1030
_refine_ls_shift/su_max 0.004
_refine_ls_shift/su_mean 0.000
_refine_ls_structure_factor_coef Fsqd
_refine_ls_weighting_details 'w=1/[\s^2^(Fo^2^)+(0.2000P)^2^] where P=(Fo^2^+2Fc^2^)/3'
_refine_ls_weighting_scheme calc
_refine_ls_wR_factor_gt 0.3269
_refine_ls_wR_factor_ref 0.3446
_reflns_Friedel_coverage 0.000
_reflns_number_gt 18174
_reflns_number_total 24835
_reflns_threshold_expression 'I > 2\s(I)'
_cod_data_source_file d0cc08303h3.cif
_cod_data_source_block PdL4ClO4_exchange_sq
_cod_depositor_comments 'Adding full bibliography for 7127941--7127948.cif.'
_cod_original_cell_volume 6257(3)
_cod_database_code 7127946
_shelx_shelxl_version_number 2018/3
_shelx_space_group_comment
;
The symmetry employed for this shelxl refinement is uniquely defined
by the following loop, which should always be used as a source of
symmetry information in preference to the above space-group names.
They are only intended as comments.
;
_shelx_estimated_absorpt_t_min 0.936
_shelx_estimated_absorpt_t_max 0.957

loop_
_space_group_symop_operation_xyz
'x, y, z'
'-x, -y, -z'

loop_
_atom_site_label
_atom_site_type_symbol
_atom_site_fract_x
_atom_site_fract_y
_atom_site_fract_z
_atom_site_U_iso_or_equiv
_atom_site_adp_type
_atom_site_occupancy
_atom_site_site_symmetry_order
_atom_site_calc_flag
_atom_site_refinement_flags_posn
_atom_site_refinement_flags_adp
_atom_site_refinement_flags_occupancy
_atom_site_disorder_assembly
_atom_site_disorder_group
Pd1 Pd 0.73232(2) 0.36619(2) 0.64827(2) 0.08224(17) Uani 1 1 d . U . . .
S1 S 0.1567(5) 0.8044(4) 0.3092(4) 0.304(3) Uani 1 1 d D U . . .
Pd3 Pd 0.23514(2) 0.20652(2) 0.23250(2) 0.08043(17) Uani 1 1 d . U . . .
Cl1 Cl 0.0712(3) 0.4140(4) -0.1218(2) 0.249(2) Uani 1 1 d . U . . .
Cl3 Cl 0.65018(9) 0.54812(9) 0.64092(8) 0.0959(4) Uani 1 1 d . U . . .
Cl5 Cl 1.2464(3) 0.7913(4) 0.7687(3) 0.304(4) Uani 1 1 d D U . . .
Si1 Si 0.92001(8) 0.64061(9) 0.62065(9) 0.0873(4) Uani 1 1 d . U . . .
Si2 Si 0.37168(9) 0.26742(9) 0.54094(8) 0.0884(4) Uani 1 1 d . U . . .
Cl2 Cl 0.0928(3) -0.0363(2) 0.0680(3) 0.237(2) Uani 1 1 d . U . . .
Si3 Si 0.59830(8) 0.35012(8) 0.35330(7) 0.0794(3) Uani 1 1 d . U . . .
Si4 Si 0.31766(11) 0.44550(12) 0.11591(8) 0.0970(4) Uani 1 1 d . U . . .
O1 O 0.6389(4) 0.4844(3) 0.5883(4) 0.1457(19) Uani 1 1 d . U . . .
O2 O 0.6493(4) 0.6096(3) 0.6222(4) 0.1428(19) Uani 1 1 d . U . . .
O3 O 0.5944(3) 0.5294(3) 0.6732(2) 0.1189(14) Uani 1 1 d . U . . .
O4 O 0.7354(3) 0.5751(3) 0.6952(3) 0.1321(17) Uani 1 1 d . U . . .
O6 O 0.1397(12) 0.4927(13) -0.0881(10) 0.372(10) Uani 1 1 d . U . . .
O11 O 1.1860(9) 0.7302(8) 0.7751(11) 0.375(8) Uani 1 1 d D U . . .
O12 O 0.0917(8) 0.3690(10) -0.0893(8) 0.322(7) Uani 1 1 d . U . . .
O13 O 0.1351(5) 0.0369(4) 0.1195(4) 0.185(3) Uani 1 1 d D U . . .
O14 O -0.0048(8) 0.3986(11) -0.1601(8) 0.310(6) Uani 1 1 d . U . . .
O15 O 1.2190(10) 0.8521(7) 0.7882(11) 0.396(11) Uani 1 1 d D U . . .
O17 O 1.3317(4) 0.8028(10) 0.7915(7) 0.376(11) Uani 1 1 d D U . . .
N1 N 0.8462(3) 0.4436(3) 0.6666(2) 0.0863(10) Uani 1 1 d . U . . .
N2 N 0.8737(2) 0.7914(3) 0.7643(2) 0.0904(11) Uani 1 1 d . U . . .
N3 N 0.6177(3) 0.2891(3) 0.6277(3) 0.0908(11) Uani 1 1 d . U . . .
N4 N 0.2531(3) 0.1686(2) 0.3163(2) 0.0862(10) Uani 1 1 d . U . . .
N5 N 0.7073(3) 0.3176(3) 0.5416(2) 0.0853(10) Uani 1 1 d . U . . .
N6 N 0.3450(2) 0.2061(3) 0.2320(2) 0.0848(10) Uani 1 1 d . U . . .
N7 N 0.2158(3) 0.2438(3) 0.1484(2) 0.0903(11) Uani 1 1 d . U . . .
O7 O 0.1164(12) -0.0883(8) 0.1009(13) 0.390(10) Uani 1 1 d D U . . .
N8 N 0.2440(3) 0.5873(3) 0.2445(2) 0.0916(11) Uani 1 1 d . U . . .
O8 O 0.0741(11) 0.3940(12) -0.1915(9) 0.322(6) Uani 1 1 d . U . . .
C1 C 0.8136(3) 0.6066(3) 0.5474(3) 0.0955(14) Uani 1 1 d . U . . .
H1A H 0.771454 0.595176 0.566986 0.143 Uiso 1 1 calc R U . . .
H1B H 0.802105 0.559261 0.507817 0.143 Uiso 1 1 calc R U . . .
H1C H 0.811164 0.647501 0.528755 0.143 Uiso 1 1 calc R U . . .
C2 C 1.0036(4) 0.6695(4) 0.5868(4) 0.1007(15) Uani 1 1 d . U . . .
H2 H 1.059932 0.694284 0.629226 0.121 Uiso 1 1 calc R U . . .
C3 C 0.9942(6) 0.7288(5) 0.5541(6) 0.137(2) Uani 1 1 d . U . . .
H3A H 1.002639 0.776591 0.592399 0.165 Uiso 1 1 calc R U . . .
H3AB H 0.936213 0.707332 0.515740 0.165 Uiso 1 1 calc R U . . .
C4 C 1.0578(6) 0.7506(6) 0.5210(6) 0.149(3) Uani 1 1 d . U . . .
H4A H 1.046394 0.786139 0.496894 0.179 Uiso 1 1 calc R U . . .
H4AB H 1.115605 0.778576 0.560407 0.179 Uiso 1 1 calc R U . . .
C5 C 1.0522(6) 0.6787(6) 0.4660(6) 0.137(2) Uani 1 1 d . U . . .
H5A H 0.996382 0.653419 0.423936 0.164 Uiso 1 1 calc R U . . .
H5AB H 1.095905 0.694000 0.447974 0.164 Uiso 1 1 calc R U . . .
C6 C 1.0644(6) 0.6235(5) 0.5002(5) 0.133(2) Uani 1 1 d . U . . .
H6A H 1.121746 0.648088 0.540249 0.160 Uiso 1 1 calc R U . . .
H6AB H 1.060140 0.576556 0.463794 0.160 Uiso 1 1 calc R U . . .
C7 C 1.0004(5) 0.5987(4) 0.5304(5) 0.1167(19) Uani 1 1 d . U . . .
H7A H 1.011783 0.562403 0.553495 0.140 Uiso 1 1 calc R U . . .
H7AB H 0.943216 0.570660 0.490023 0.140 Uiso 1 1 calc R U . . .
C8 C 0.9247(3) 0.5599(3) 0.6540(3) 0.0870(12) Uani 1 1 d . U . . .
C9 C 0.9974(3) 0.5559(4) 0.6928(3) 0.1017(16) Uani 1 1 d . U . . .
H9 H 1.050325 0.595358 0.704588 0.122 Uiso 1 1 calc R U . . .
O9 O 0.1844(5) 0.7447(5) 0.3199(4) 0.185(3) Uani 1 1 d . U . . .
C10 C 0.9938(4) 0.4939(5) 0.7152(4) 0.1138(18) Uani 1 1 d . U . . .
H10 H 1.044452 0.489821 0.739961 0.137 Uiso 1 1 calc R U . . .
C11 C 0.9191(4) 0.4398(4) 0.7020(4) 0.1033(16) Uani 1 1 d . U . . .
H11 H 0.917920 0.398185 0.717928 0.124 Uiso 1 1 calc R U . . .
C12 C 0.8498(3) 0.5031(3) 0.6425(3) 0.0859(12) Uani 1 1 d . U . . .
H12 H 0.798508 0.505520 0.616691 0.103 Uiso 1 1 calc R U . . .
C13 C 0.9366(3) 0.7265(3) 0.6993(3) 0.0936(13) Uani 1 1 d . U . . .
C14 C 1.0145(4) 0.7857(5) 0.7480(5) 0.137(3) Uani 1 1 d . U . . .
H14 H 1.063885 0.784280 0.743265 0.165 Uiso 1 1 calc R U . . .
C15 C 1.0206(4) 0.8462(5) 0.8029(5) 0.154(3) Uani 1 1 d . U . . .
H15 H 1.074180 0.886278 0.837072 0.184 Uiso 1 1 calc R U . . .
C16 C 0.9508(4) 0.8488(5) 0.8082(4) 0.129(3) Uani 1 1 d . U . . .
H16 H 0.955698 0.893061 0.844583 0.155 Uiso 1 1 calc R U . . .
O16 O 0.0736(14) -0.0603(12) 0.0021(8) 0.458(12) Uani 1 1 d D U . . .
C17 C 0.8680(3) 0.7326(3) 0.7103(3) 0.0902(13) Uani 1 1 d . U . . .
H17 H 0.813679 0.692693 0.677633 0.108 Uiso 1 1 calc R U . . .
C18 C 0.4060(4) 0.3678(3) 0.5452(3) 0.1055(17) Uani 1 1 d . U . . .
H18A H 0.436920 0.373506 0.514907 0.158 Uiso 1 1 calc R U . . .
H18B H 0.442827 0.404234 0.595696 0.158 Uiso 1 1 calc R U . . .
H18C H 0.356684 0.379216 0.527178 0.158 Uiso 1 1 calc R U . . .
O18 O 1.2046(12) 0.7513(15) 0.6910(5) 0.492(13) Uani 1 1 d D U . . .
C19 C 0.3074(5) 0.2467(5) 0.5935(4) 0.1168(18) Uani 1 1 d . U . . .
H19 H 0.297216 0.192062 0.589780 0.140 Uiso 1 1 calc R U . . .
C20 C 0.3623(9) 0.3007(8) 0.6782(6) 0.184(4) Uani 1 1 d . U . . .
H20A H 0.415242 0.293669 0.695905 0.221 Uiso 1 1 calc R U . . .
H20B H 0.376913 0.356301 0.685641 0.221 Uiso 1 1 calc R U . . .
C21 C 0.3117(13) 0.2783(11) 0.7204(8) 0.233(5) Uani 1 1 d . U . . .
H21A H 0.344055 0.312906 0.772695 0.280 Uiso 1 1 calc R U . . .
H21B H 0.300308 0.223808 0.715694 0.280 Uiso 1 1 calc R U . . .
O21 O 0.0166(11) -0.0387(12) 0.0809(12) 0.425(11) Uani 1 1 d D U . . .
C22 C 0.2252(13) 0.2868(13) 0.6886(10) 0.255(6) Uani 1 1 d . U . . .
H22A H 0.237382 0.340696 0.690810 0.306 Uiso 1 1 calc R U . . .
H22B H 0.194769 0.278031 0.719312 0.306 Uiso 1 1 calc R U . . .
C23 C 0.1629(10) 0.2229(10) 0.6016(9) 0.205(4) Uani 1 1 d . U . . .
H23A H 0.148553 0.168205 0.597410 0.245 Uiso 1 1 calc R U . . .
H23B H 0.110292 0.230030 0.581828 0.245 Uiso 1 1 calc R U . . .
C24 C 0.2217(6) 0.2462(8) 0.5616(7) 0.161(3) Uani 1 1 d . U . . .
H24A H 0.192416 0.209212 0.510042 0.194 Uiso 1 1 calc R U . . .
H24B H 0.228752 0.298851 0.562312 0.194 Uiso 1 1 calc R U . . .
C25 C 0.4673(4) 0.2483(3) 0.5802(3) 0.0940(13) Uani 1 1 d . U . . .
C26 C 0.4615(5) 0.1812(4) 0.5948(5) 0.137(3) Uani 1 1 d . U . . .
H26 H 0.408149 0.144158 0.585393 0.164 Uiso 1 1 calc R U . . .
C27 C 0.5331(5) 0.1688(5) 0.6231(6) 0.143(3) Uani 1 1 d . U . . .
H27 H 0.528529 0.121413 0.629592 0.171 Uiso 1 1 calc R U . . .
C28 C 0.6093(5) 0.2239(4) 0.6414(5) 0.128(2) Uani 1 1 d . U . . .
H28 H 0.658386 0.216673 0.664525 0.153 Uiso 1 1 calc R U . . .
C29 C 0.5476(3) 0.2998(3) 0.5984(3) 0.0837(12) Uani 1 1 d . U . . .
H29 H 0.553914 0.346304 0.589697 0.100 Uiso 1 1 calc R U . . .
C30 C 0.3090(3) 0.1959(3) 0.4430(3) 0.0905(13) Uani 1 1 d . U . . .
C31 C 0.2641(6) 0.1178(4) 0.4272(4) 0.134(3) Uani 1 1 d . U . . .
H31 H 0.265061 0.099642 0.465177 0.160 Uiso 1 1 calc R U . . .
C32 C 0.2179(7) 0.0668(4) 0.3549(5) 0.157(4) Uani 1 1 d . U . . .
H32 H 0.189074 0.012701 0.342999 0.188 Uiso 1 1 calc R U . . .
C33 C 0.2138(6) 0.0937(4) 0.3013(4) 0.129(2) Uani 1 1 d . U . . .
H33 H 0.181980 0.058122 0.251939 0.155 Uiso 1 1 calc R U . . .
C34 C 0.2978(3) 0.2167(3) 0.3850(3) 0.0833(12) Uani 1 1 d . U . . .
H34 H 0.324557 0.270532 0.394751 0.100 Uiso 1 1 calc R U . . .
C35 C 0.5764(3) 0.4297(3) 0.4029(3) 0.0968(14) Uani 1 1 d . U . . .
H35A H 0.545717 0.411398 0.430204 0.145 Uiso 1 1 calc R U . . .
H35B H 0.542277 0.445254 0.368021 0.145 Uiso 1 1 calc R U . . .
H35C H 0.629690 0.474646 0.436777 0.145 Uiso 1 1 calc R U . . .
C36 C 0.6675(4) 0.3812(4) 0.3058(3) 0.1002(15) Uani 1 1 d . U . . .
H36 H 0.672107 0.333041 0.279171 0.120 Uiso 1 1 calc R U . . .
C37 C 0.7552(4) 0.4386(5) 0.3564(4) 0.123(2) Uani 1 1 d . U . . .
H37A H 0.781386 0.416253 0.389719 0.148 Uiso 1 1 calc R U . . .
H37B H 0.753774 0.486391 0.386336 0.148 Uiso 1 1 calc R U . . .
C38 C 0.8081(6) 0.4600(7) 0.3171(6) 0.156(3) Uani 1 1 d . U . . .
H38A H 0.817977 0.414548 0.293833 0.187 Uiso 1 1 calc R U . . .
H38B H 0.863395 0.503017 0.352168 0.187 Uiso 1 1 calc R U . . .
C39 C 0.7619(9) 0.4868(9) 0.2569(8) 0.202(5) Uani 1 1 d . U . . .
H39A H 0.757615 0.535580 0.280831 0.242 Uiso 1 1 calc R U . . .
H39B H 0.795712 0.497837 0.229122 0.242 Uiso 1 1 calc R U . . .
C40 C 0.6772(8) 0.4265(9) 0.2065(7) 0.195(4) Uani 1 1 d . U . . .
H40A H 0.681554 0.379061 0.179270 0.234 Uiso 1 1 calc R U . . .
H40B H 0.649015 0.445561 0.170949 0.234 Uiso 1 1 calc R U . . .
C41 C 0.6244(6) 0.4060(8) 0.2492(6) 0.164(3) Uani 1 1 d . U . . .
H41A H 0.615629 0.452176 0.272618 0.196 Uiso 1 1 calc R U . . .
H41B H 0.568547 0.363369 0.215083 0.196 Uiso 1 1 calc R U . . .
C42 C 0.6519(3) 0.3117(3) 0.4199(3) 0.0790(10) Uani 1 1 d . U . . .
C43 C 0.6701(3) 0.3430(3) 0.4922(3) 0.0784(11) Uani 1 1 d . U . . .
H43 H 0.655633 0.385271 0.508524 0.094 Uiso 1 1 calc R U . . .
C44 C 0.7279(3) 0.2582(3) 0.5192(3) 0.0920(13) Uani 1 1 d . U . . .
H44 H 0.753741 0.239234 0.553314 0.110 Uiso 1 1 calc R U . . .
C45 C 0.7123(4) 0.2239(4) 0.4471(4) 0.1049(16) Uani 1 1 d . U . . .
H45 H 0.726311 0.181192 0.431391 0.126 Uiso 1 1 calc R U . . .
C46 C 0.6760(4) 0.2526(4) 0.3981(3) 0.0997(15) Uani 1 1 d . U . . .
H46 H 0.667559 0.231233 0.348820 0.120 Uiso 1 1 calc R U . . .
C47 C 0.4965(3) 0.2668(3) 0.2842(3) 0.0868(12) Uani 1 1 d . U . . .
C48 C 0.4935(4) 0.2038(4) 0.2305(4) 0.117(2) Uani 1 1 d . U . . .
H48 H 0.544084 0.203340 0.227676 0.141 Uiso 1 1 calc R U . . .
C49 C 0.4165(5) 0.1421(5) 0.1814(4) 0.141(3) Uani 1 1 d . U . . .
H49 H 0.414300 0.098974 0.145610 0.169 Uiso 1 1 calc R U . . .
C50 C 0.3447(4) 0.1444(4) 0.1852(4) 0.118(2) Uani 1 1 d . U . . .
H50 H 0.292699 0.100827 0.153661 0.141 Uiso 1 1 calc R U . . .
C51 C 0.4190(3) 0.2648(3) 0.2804(3) 0.0803(11) Uani 1 1 d . U . . .
H51 H 0.418380 0.307656 0.314172 0.096 Uiso 1 1 calc R U . . .
C52 C 0.4279(4) 0.4795(5) 0.1836(4) 0.113(2) Uani 1 1 d . U . . .
H52A H 0.428092 0.480147 0.230489 0.170 Uiso 1 1 calc R U . . .
H52B H 0.461332 0.532282 0.189401 0.170 Uiso 1 1 calc R U . . .
H52C H 0.452265 0.443985 0.166436 0.170 Uiso 1 1 calc R U . . .
C53 C 0.3127(5) 0.4431(5) 0.0251(4) 0.124(2) Uani 1 1 d . U . . .
H53 H 0.252235 0.427171 -0.006883 0.149 Uiso 1 1 calc R U . . .
C54 C 0.3615(6) 0.5247(7) 0.0290(5) 0.152(3) Uani 1 1 d . U . . .
H54A H 0.421031 0.545871 0.064445 0.183 Uiso 1 1 calc R U . . .
H54B H 0.336633 0.560670 0.045515 0.183 Uiso 1 1 calc R U . . .
C55 C 0.3569(9) 0.5180(9) -0.0498(6) 0.186(4) Uani 1 1 d . U . . .
H55A H 0.299026 0.507797 -0.081979 0.223 Uiso 1 1 calc R U . . .
H55B H 0.395496 0.568568 -0.045597 0.223 Uiso 1 1 calc R U . . .
C56 C 0.3788(10) 0.4578(11) -0.0824(7) 0.203(5) Uani 1 1 d . U . . .
H56A H 0.440343 0.474950 -0.056725 0.243 Uiso 1 1 calc R U . . .
H56B H 0.365952 0.451895 -0.133489 0.243 Uiso 1 1 calc R U . . .
C57 C 0.3362(10) 0.3800(10) -0.0823(6) 0.199(4) Uani 1 1 d . U . . .
H57A H 0.363087 0.345977 -0.098731 0.238 Uiso 1 1 calc R U . . .
H57B H 0.276712 0.356509 -0.118434 0.238 Uiso 1 1 calc R U . . .
C58 C 0.3377(8) 0.3800(8) -0.0096(5) 0.164(3) Uani 1 1 d . U . . .
H58A H 0.394957 0.389470 0.023371 0.197 Uiso 1 1 calc R U . . .
H58B H 0.298168 0.328309 -0.016784 0.197 Uiso 1 1 calc R U . . .
C59 C 0.2500(4) 0.3437(4) 0.1036(3) 0.0982(14) Uani 1 1 d . U . . .
C60 C 0.1797(5) 0.2924(5) 0.0375(3) 0.123(2) Uani 1 1 d . U . . .
H60 H 0.165570 0.309318 -0.001460 0.148 Uiso 1 1 calc R U . . .
C61 C 0.1331(5) 0.2219(5) 0.0286(4) 0.138(3) Uani 1 1 d . U . . .
H61 H 0.086614 0.187771 -0.016774 0.165 Uiso 1 1 calc R U . . .
C62 C 0.1520(5) 0.1977(5) 0.0849(4) 0.124(2) Uani 1 1 d . U . . .
H62 H 0.118235 0.146467 0.077964 0.149 Uiso 1 1 calc R U . . .
C63 C 0.2637(3) 0.3145(3) 0.1575(3) 0.0879(12) Uani 1 1 d . U . . .
H63 H 0.309979 0.346888 0.203392 0.106 Uiso 1 1 calc R U . . .
C64 C 0.2680(4) 0.5110(4) 0.1483(3) 0.0953(14) Uani 1 1 d . U . . .
C65 C 0.2076(5) 0.5248(6) 0.1007(4) 0.128(2) Uani 1 1 d . U . . .
H65 H 0.193838 0.503008 0.050175 0.154 Uiso 1 1 calc R U . . .
C66 C 0.1675(5) 0.5673(6) 0.1223(4) 0.137(3) Uani 1 1 d . U . . .
H66 H 0.125019 0.573657 0.087689 0.165 Uiso 1 1 calc R U . . .
C67 C 0.1897(5) 0.6023(5) 0.1975(4) 0.118(2) Uani 1 1 d . U . . .
H67 H 0.165774 0.636368 0.214341 0.141 Uiso 1 1 calc R U . . .
C68 C 0.2826(3) 0.5446(4) 0.2216(3) 0.0920(14) Uani 1 1 d . U . . .
H68 H 0.322464 0.536323 0.256947 0.110 Uiso 1 1 calc R U . . .
C71 C 0.143(2) 0.8037(18) 0.2193(12) 0.448(14) Uani 1 1 d D U . . .
H71A H 0.123939 0.844369 0.212126 0.672 Uiso 1 1 calc R U . . .
H71B H 0.196445 0.813760 0.215263 0.672 Uiso 1 1 calc R U . . .
H71C H 0.100488 0.752586 0.182165 0.672 Uiso 1 1 calc R U . . .
C70 C 0.0852(16) 0.8164(18) 0.3525(15) 0.389(11) Uani 1 1 d D U . . .
H70A H 0.068064 0.857454 0.343897 0.584 Uiso 1 1 calc R U . . .
H70B H 0.035311 0.767087 0.331628 0.584 Uiso 1 1 calc R U . . .
H70C H 0.114451 0.830892 0.405042 0.584 Uiso 1 1 calc R U . . .

loop_
_atom_site_aniso_label
_atom_site_aniso_U_11
_atom_site_aniso_U_22
_atom_site_aniso_U_33
_atom_site_aniso_U_23
_atom_site_aniso_U_13
_atom_site_aniso_U_12
Pd1 0.0644(2) 0.0940(3) 0.0768(3) 0.0358(2) 0.01291(18) 0.03328(19)
S1 0.358(8) 0.348(7) 0.298(6) 0.189(6) 0.099(5) 0.251(6)
Pd3 0.0552(2) 0.0845(3) 0.0721(2) 0.01389(18) 0.01103(17) 0.02182(17)
Cl1 0.181(3) 0.370(6) 0.163(3) 0.120(4) 0.001(2) 0.133(4)
Cl3 0.0889(8) 0.0984(9) 0.0952(8) 0.0357(7) 0.0335(7) 0.0395(7)
Cl5 0.140(3) 0.343(7) 0.286(6) -0.043(5) 0.078(3) 0.071(4)
Si1 0.0579(6) 0.0943(9) 0.0948(9) 0.0272(7) 0.0257(6) 0.0273(6)
Si2 0.0685(7) 0.0882(9) 0.0850(8) 0.0318(7) 0.0153(6) 0.0218(6)
Cl2 0.184(3) 0.131(2) 0.225(4) -0.031(2) -0.008(3) 0.030(2)
Si3 0.0563(6) 0.0936(8) 0.0754(7) 0.0257(6) 0.0164(5) 0.0323(6)
Si4 0.0830(9) 0.1272(12) 0.0738(7) 0.0430(8) 0.0241(7) 0.0405(8)
O1 0.144(4) 0.114(3) 0.149(4) 0.010(3) 0.058(4) 0.053(3)
O2 0.148(4) 0.103(3) 0.172(5) 0.072(3) 0.049(4) 0.049(3)
O3 0.085(2) 0.177(4) 0.098(3) 0.064(3) 0.038(2) 0.050(3)
O4 0.090(3) 0.155(5) 0.127(3) 0.047(3) 0.025(3) 0.047(3)
O6 0.276(15) 0.391(16) 0.251(13) 0.074(12) 0.001(12) 0.043(13)
O11 0.176(10) 0.353(14) 0.427(19) 0.017(15) 0.094(12) 0.044(11)
O12 0.220(10) 0.417(15) 0.276(11) 0.211(12) -0.022(8) 0.128(10)
O13 0.168(6) 0.139(5) 0.151(5) -0.013(4) 0.017(4) 0.049(4)
O14 0.187(8) 0.437(12) 0.249(9) 0.153(9) 0.003(7) 0.132(9)
O15 0.241(13) 0.327(14) 0.49(2) -0.048(15) 0.188(14) 0.094(12)
O17 0.165(8) 0.404(17) 0.363(15) -0.099(14) 0.122(9) 0.070(9)
N1 0.067(2) 0.103(3) 0.078(2) 0.032(2) 0.0162(18) 0.039(2)
N2 0.0550(19) 0.091(3) 0.087(2) 0.011(2) 0.0118(18) 0.0197(18)
N3 0.077(2) 0.093(3) 0.092(3) 0.044(2) 0.020(2) 0.032(2)
N4 0.064(2) 0.083(2) 0.084(2) 0.023(2) 0.0162(18) 0.0189(18)
N5 0.065(2) 0.093(3) 0.087(2) 0.036(2) 0.0195(18) 0.0314(19)
N6 0.062(2) 0.094(3) 0.069(2) 0.0143(19) 0.0124(17) 0.0266(18)
N7 0.069(2) 0.100(3) 0.072(2) 0.020(2) 0.0124(18) 0.027(2)
O7 0.41(2) 0.245(12) 0.43(2) 0.109(14) 0.072(18) 0.156(14)
N8 0.074(2) 0.113(3) 0.084(2) 0.048(2) 0.022(2) 0.039(2)
O8 0.268(10) 0.436(13) 0.211(8) 0.132(9) 0.069(8) 0.109(10)
C1 0.069(3) 0.092(3) 0.098(3) 0.025(3) 0.020(3) 0.024(2)
C2 0.080(3) 0.113(4) 0.116(4) 0.043(3) 0.052(3) 0.039(3)
C3 0.116(5) 0.138(5) 0.195(7) 0.076(5) 0.091(5) 0.061(4)
C4 0.122(5) 0.152(6) 0.199(8) 0.092(6) 0.090(5) 0.045(5)
C5 0.114(5) 0.152(6) 0.171(7) 0.077(5) 0.085(5) 0.051(4)
C6 0.119(5) 0.145(5) 0.160(6) 0.061(5) 0.083(5) 0.058(4)
C7 0.118(5) 0.116(4) 0.139(5) 0.055(4) 0.075(4) 0.051(4)
C8 0.062(2) 0.098(3) 0.080(3) 0.021(2) 0.021(2) 0.028(2)
C9 0.065(3) 0.138(5) 0.105(3) 0.048(3) 0.036(3) 0.044(3)
O9 0.185(7) 0.200(7) 0.182(6) 0.101(5) 0.035(5) 0.117(6)
C10 0.070(3) 0.146(5) 0.116(4) 0.050(4) 0.022(3) 0.051(3)
C11 0.074(3) 0.135(5) 0.101(4) 0.052(3) 0.023(3) 0.053(3)
C12 0.058(2) 0.100(3) 0.081(3) 0.026(2) 0.014(2) 0.032(2)
C13 0.057(2) 0.097(3) 0.101(3) 0.023(3) 0.023(2) 0.023(2)
C14 0.058(3) 0.130(5) 0.151(6) -0.007(4) 0.022(3) 0.021(3)
C15 0.061(3) 0.143(6) 0.152(6) -0.026(5) 0.014(3) 0.011(3)
C16 0.065(3) 0.115(4) 0.124(5) -0.020(4) 0.014(3) 0.017(3)
O16 0.49(2) 0.361(18) 0.166(8) -0.091(10) 0.007(11) 0.029(18)
C17 0.060(2) 0.089(3) 0.094(3) 0.017(3) 0.016(2) 0.027(2)
C18 0.090(4) 0.090(3) 0.097(4) 0.032(3) 0.006(3) 0.026(3)
O18 0.336(18) 0.50(2) 0.309(14) -0.069(15) 0.051(13) 0.029(18)
C19 0.121(4) 0.148(5) 0.111(4) 0.071(4) 0.060(4) 0.065(4)
C20 0.228(9) 0.208(9) 0.122(5) 0.052(6) 0.089(6) 0.092(8)
C21 0.301(12) 0.272(12) 0.145(7) 0.085(8) 0.118(8) 0.113(11)
O21 0.218(11) 0.373(18) 0.448(19) -0.040(16) 0.067(13) 0.070(11)
C22 0.263(11) 0.308(13) 0.221(10) 0.082(10) 0.170(9) 0.098(11)
C23 0.197(9) 0.256(11) 0.243(9) 0.145(8) 0.143(8) 0.104(8)
C24 0.137(6) 0.228(8) 0.183(7) 0.119(7) 0.092(5) 0.096(6)
C25 0.085(3) 0.096(3) 0.096(3) 0.047(3) 0.028(3) 0.033(3)
C26 0.096(4) 0.109(4) 0.187(7) 0.085(5) 0.029(4) 0.027(3)
C27 0.112(5) 0.110(4) 0.198(7) 0.088(5) 0.038(5) 0.039(4)
C28 0.096(4) 0.116(4) 0.166(6) 0.075(4) 0.029(4) 0.047(3)
C29 0.071(3) 0.083(3) 0.082(3) 0.034(2) 0.016(2) 0.027(2)
C30 0.081(3) 0.082(3) 0.089(3) 0.028(2) 0.027(2) 0.023(2)
C31 0.156(6) 0.085(4) 0.107(4) 0.030(3) 0.030(4) 0.015(4)
C32 0.183(8) 0.083(4) 0.112(5) 0.028(3) 0.008(5) 0.002(4)
C33 0.147(6) 0.087(4) 0.092(4) 0.016(3) 0.015(4) 0.022(4)
C34 0.059(2) 0.081(3) 0.088(3) 0.026(2) 0.020(2) 0.019(2)
C35 0.072(3) 0.098(3) 0.093(3) 0.019(3) 0.015(2) 0.037(3)
C36 0.077(3) 0.134(4) 0.085(3) 0.044(3) 0.030(2) 0.040(3)
C37 0.087(4) 0.145(5) 0.114(4) 0.041(4) 0.042(3) 0.026(4)
C38 0.111(5) 0.182(7) 0.177(7) 0.079(6) 0.079(5) 0.034(5)
C39 0.187(8) 0.234(10) 0.208(9) 0.134(8) 0.105(7) 0.052(7)
C40 0.169(8) 0.273(11) 0.169(7) 0.145(8) 0.075(6) 0.072(7)
C41 0.131(6) 0.242(9) 0.153(6) 0.133(6) 0.058(5) 0.076(6)
C42 0.062(2) 0.082(3) 0.082(2) 0.027(2) 0.022(2) 0.028(2)
C43 0.064(2) 0.085(3) 0.079(3) 0.031(2) 0.021(2) 0.032(2)
C44 0.083(3) 0.101(3) 0.099(3) 0.047(3) 0.032(3) 0.046(3)
C45 0.099(4) 0.109(4) 0.114(4) 0.043(3) 0.037(3) 0.061(3)
C46 0.089(3) 0.111(4) 0.095(3) 0.033(3) 0.032(3) 0.049(3)
C47 0.062(2) 0.098(3) 0.080(3) 0.019(2) 0.020(2) 0.031(2)
C48 0.078(3) 0.124(4) 0.104(4) -0.006(3) 0.025(3) 0.041(3)
C49 0.086(4) 0.145(6) 0.121(5) -0.020(4) 0.020(3) 0.045(4)
C50 0.084(3) 0.112(4) 0.101(4) -0.009(3) 0.019(3) 0.032(3)
C51 0.065(2) 0.087(3) 0.071(2) 0.020(2) 0.020(2) 0.028(2)
C52 0.080(3) 0.152(6) 0.096(4) 0.058(4) 0.027(3) 0.034(3)
C53 0.112(4) 0.188(6) 0.089(3) 0.076(4) 0.046(3) 0.060(4)
C54 0.143(6) 0.213(7) 0.118(5) 0.097(5) 0.066(5) 0.054(6)
C55 0.191(8) 0.259(10) 0.132(6) 0.120(7) 0.078(6) 0.076(8)
C56 0.206(9) 0.292(12) 0.135(6) 0.100(8) 0.103(6) 0.085(9)
C57 0.236(10) 0.268(11) 0.115(5) 0.079(7) 0.091(6) 0.112(9)
C58 0.182(8) 0.240(9) 0.100(4) 0.067(5) 0.072(5) 0.112(7)
C59 0.078(3) 0.123(4) 0.067(2) 0.029(3) 0.014(2) 0.032(3)
C60 0.098(4) 0.138(5) 0.074(3) 0.029(3) -0.004(3) 0.025(4)
C61 0.113(5) 0.146(6) 0.073(3) 0.024(4) -0.009(3) 0.017(4)
C62 0.100(4) 0.111(4) 0.088(3) 0.013(3) -0.004(3) 0.019(3)
C63 0.065(2) 0.101(3) 0.069(2) 0.021(2) 0.010(2) 0.027(2)
C64 0.081(3) 0.124(4) 0.076(3) 0.042(3) 0.024(2) 0.044(3)
C65 0.118(5) 0.194(7) 0.085(3) 0.057(4) 0.028(3) 0.092(5)
C66 0.129(5) 0.213(7) 0.085(3) 0.067(4) 0.029(3) 0.100(5)
C67 0.104(4) 0.171(6) 0.089(3) 0.058(4) 0.027(3) 0.078(4)
C68 0.069(3) 0.114(4) 0.079(3) 0.045(3) 0.011(2) 0.035(3)
C71 0.60(3) 0.39(2) 0.329(19) 0.245(19) 0.08(2) 0.20(2)
C70 0.38(2) 0.45(2) 0.43(2) 0.18(2) 0.127(17) 0.33(2)

loop_
_atom_type_symbol
_atom_type_description
_atom_type_scat_dispersion_real
_atom_type_scat_dispersion_imag
_atom_type_scat_source
C C 0.0033 0.0016 'International Tables Vol C Tables 4.2.6.8 and 6.1.1.4'
H H 0.0000 0.0000 'International Tables Vol C Tables 4.2.6.8 and 6.1.1.4'
N N 0.0064 0.0033 'International Tables Vol C Tables 4.2.6.8 and 6.1.1.4'
O O 0.0110 0.0060 'International Tables Vol C Tables 4.2.6.8 and 6.1.1.4'
Si Si 0.0816 0.0698 'International Tables Vol C Tables 4.2.6.8 and 6.1.1.4'
S S 0.1235 0.1218 'International Tables Vol C Tables 4.2.6.8 and 6.1.1.4'
Cl Cl 0.1472 0.1563 'International Tables Vol C Tables 4.2.6.8 and 6.1.1.4'
Pd Pd -1.0218 0.9968 'International Tables Vol C Tables 4.2.6.8 and 6.1.1.4'

loop_
_geom_angle_atom_site_label_1
_geom_angle_atom_site_label_2
_geom_angle_atom_site_label_3
_geom_angle
_geom_angle_site_symmetry_1
_geom_angle_site_symmetry_3
_geom_angle_publ_flag
N3 Pd1 N5 89.35(19) . . ?
N3 Pd1 N1 178.64(16) . . ?
N5 Pd1 N1 89.53(18) . . ?
N3 Pd1 N8 89.6(2) . 2_666 ?
N5 Pd1 N8 178.68(18) . 2_666 ?
N1 Pd1 N8 91.57(19) . 2_666 ?
O9 S1 C71 109.5(11) . . ?
O9 S1 C70 112.3(9) . . ?
C71 S1 C70 125.5(14) . . ?
N6 Pd3 N2 178.57(16) . 2_666 ?
N6 Pd3 N7 90.43(18) . . ?
N2 Pd3 N7 90.43(19) 2_666 . ?
N6 Pd3 N4 90.14(18) . . ?
N2 Pd3 N4 89.01(19) 2_666 . ?
N7 Pd3 N4 179.36(17) . . ?
O14 Cl1 O12 121.8(11) . . ?
O14 Cl1 O8 82.3(9) . . ?
O12 Cl1 O8 111.3(13) . . ?
O14 Cl1 O6 123.7(13) . . ?
O12 Cl1 O6 111.1(9) . . ?
O8 Cl1 O6 96.1(12) . . ?
O1 Cl3 O2 115.9(4) . . ?
O1 Cl3 O3 111.1(4) . . ?
O2 Cl3 O3 111.3(4) . . ?
O1 Cl3 O4 104.8(4) . . ?
O2 Cl3 O4 104.7(4) . . ?
O3 Cl3 O4 108.3(3) . . ?
O17 Cl5 O15 124.2(10) . . ?
O17 Cl5 O18 108.4(9) . . ?
O15 Cl5 O18 107.7(11) . . ?
O17 Cl5 O11 121.8(11) . . ?
O15 Cl5 O11 99.5(8) . . ?
O18 Cl5 O11 89.4(12) . . ?
C1 Si1 C2 110.8(3) . . ?
C1 Si1 C13 108.4(3) . . ?
C2 Si1 C13 110.2(3) . . ?
C1 Si1 C8 108.9(3) . . ?
C2 Si1 C8 110.7(3) . . ?
C13 Si1 C8 107.7(3) . . ?
C18 Si2 C19 114.2(4) . . ?
C18 Si2 C25 108.9(3) . . ?
C19 Si2 C25 107.0(3) . . ?
C18 Si2 C30 110.0(3) . . ?
C19 Si2 C30 108.9(3) . . ?
C25 Si2 C30 107.6(3) . . ?
O16 Cl2 O13 130.4(13) . . ?
O16 Cl2 O7 112.9(14) . . ?
O13 Cl2 O7 107.6(9) . . ?
O16 Cl2 O21 109.5(11) . . ?
O13 Cl2 O21 88.4(9) . . ?
O7 Cl2 O21 101.7(12) . . ?
C35 Si3 C47 109.5(2) . . ?
C35 Si3 C42 109.0(3) . . ?
C47 Si3 C42 106.8(2) . . ?
C35 Si3 C36 113.8(3) . . ?
C47 Si3 C36 109.0(3) . . ?
C42 Si3 C36 108.6(2) . . ?
C52 Si4 C53 111.7(3) . . ?
C52 Si4 C64 110.6(3) . . ?
C53 Si4 C64 108.9(3) . . ?
C52 Si4 C59 111.0(3) . . ?
C53 Si4 C59 108.1(3) . . ?
C64 Si4 C59 106.4(3) . . ?
Cl1 O14 O8 52.9(7) . . ?
C11 N1 C12 118.1(5) . . ?
C11 N1 Pd1 123.0(4) . . ?
C12 N1 Pd1 119.0(3) . . ?
C17 N2 C16 117.1(5) . . ?
C17 N2 Pd3 117.7(3) . 2_666 ?
C16 N2 Pd3 124.8(4) . 2_666 ?
C29 N3 C28 118.0(5) . . ?
C29 N3 Pd1 121.6(3) . . ?
C28 N3 Pd1 120.4(4) . . ?
C34 N4 C33 118.4(5) . . ?
C34 N4 Pd3 122.6(4) . . ?
C33 N4 Pd3 118.8(4) . . ?
C44 N5 C43 118.5(5) . . ?
C44 N5 Pd1 119.4(3) . . ?
C43 N5 Pd1 122.1(4) . . ?
C50 N6 C51 118.7(5) . . ?
C50 N6 Pd3 119.7(4) . . ?
C51 N6 Pd3 121.4(3) . . ?
C62 N7 C63 119.1(6) . . ?
C62 N7 Pd3 119.4(5) . . ?
C63 N7 Pd3 121.4(3) . . ?
C67 N8 C68 120.3(5) . . ?
C67 N8 Pd1 117.8(5) . 2_666 ?
C68 N8 Pd1 121.9(3) . 2_666 ?
Cl1 O8 O14 44.8(6) . . ?
C3 C2 C7 109.8(6) . . ?
C3 C2 Si1 110.1(4) . . ?
C7 C2 Si1 111.9(4) . . ?
C2 C3 C4 112.2(7) . . ?
C5 C4 C3 111.5(7) . . ?
C6 C5 C4 109.7(8) . . ?
C5 C6 C7 112.5(6) . . ?
C6 C7 C2 111.3(6) . . ?
C9 C8 C12 117.0(5) . . ?
C9 C8 Si1 124.5(4) . . ?
C12 C8 Si1 118.4(4) . . ?
C8 C9 C10 119.9(5) . . ?
C11 C10 C9 120.6(5) . . ?
C10 C11 N1 121.2(6) . . ?
N1 C12 C8 123.2(4) . . ?
C14 C13 C17 116.3(6) . . ?
C14 C13 Si1 124.2(5) . . ?
C17 C13 Si1 119.5(4) . . ?
C15 C14 C13 120.3(6) . . ?
C16 C15 C14 119.4(6) . . ?
C15 C16 N2 123.0(7) . . ?
N2 C17 C13 123.7(5) . . ?
C24 C19 C20 115.1(8) . . ?
C24 C19 Si2 114.2(5) . . ?
C20 C19 Si2 110.0(7) . . ?
C21 C20 C19 109.1(12) . . ?
C20 C21 C22 108.8(13) . . ?
C21 C22 C23 112.2(13) . . ?
C24 C23 C22 101.6(12) . . ?
C19 C24 C23 115.6(9) . . ?
C29 C25 C26 115.5(5) . . ?
C29 C25 Si2 122.7(4) . . ?
C26 C25 Si2 121.8(5) . . ?
C27 C26 C25 120.2(7) . . ?
C28 C27 C26 119.9(6) . . ?
C27 C28 N3 121.6(6) . . ?
N3 C29 C25 124.7(5) . . ?
C34 C30 C31 115.7(6) . . ?
C34 C30 Si2 124.1(4) . . ?
C31 C30 Si2 119.9(5) . . ?
C32 C31 C30 118.7(7) . . ?
C33 C32 C31 120.3(7) . . ?
N4 C33 C32 121.1(6) . . ?
N4 C34 C30 125.6(5) . . ?
C41 C36 C37 113.7(7) . . ?
C41 C36 Si3 110.0(5) . . ?
C37 C36 Si3 114.1(4) . . ?
C36 C37 C38 112.4(7) . . ?
C37 C38 C39 109.9(8) . . ?
C40 C39 C38 111.3(10) . . ?
C39 C40 C41 110.2(11) . . ?
C36 C41 C40 110.9(8) . . ?
C43 C42 C46 117.0(5) . . ?
C43 C42 Si3 121.4(4) . . ?
C46 C42 Si3 121.6(4) . . ?
N5 C43 C42 123.9(5) . . ?
N5 C44 C45 121.0(5) . . ?
C44 C45 C46 119.1(5) . . ?
C42 C46 C45 120.5(6) . . ?
C51 C47 C48 115.4(5) . . ?
C51 C47 Si3 122.4(4) . . ?
C48 C47 Si3 122.1(4) . . ?
C49 C48 C47 120.1(6) . . ?
C50 C49 C48 119.2(6) . . ?
N6 C50 C49 122.1(6) . . ?
N6 C51 C47 124.2(5) . . ?
C58 C53 C54 114.5(8) . . ?
C58 C53 Si4 110.8(5) . . ?
C54 C53 Si4 111.7(6) . . ?
C53 C54 C55 109.1(9) . . ?
C56 C55 C54 113.2(10) . . ?
C55 C56 C57 116.1(11) . . ?
C56 C57 C58 115.4(12) . . ?
C57 C58 C53 110.5(10) . . ?
C63 C59 C60 114.7(6) . . ?
C63 C59 Si4 123.9(4) . . ?
C60 C59 Si4 121.3(5) . . ?
C61 C60 C59 121.5(7) . . ?
C60 C61 C62 119.6(6) . . ?
N7 C62 C61 121.6(7) . . ?
N7 C63 C59 123.4(5) . . ?
C65 C64 C68 113.8(6) . . ?
C65 C64 Si4 122.4(5) . . ?
C68 C64 Si4 123.6(4) . . ?
C66 C65 C64 123.3(6) . . ?
C65 C66 C67 118.8(6) . . ?
N8 C67 C66 119.6(7) . . ?
N8 C68 C64 124.0(5) . . ?

loop_
_geom_bond_atom_site_label_1
_geom_bond_atom_site_label_2
_geom_bond_distance
_geom_bond_site_symmetry_2
_geom_bond_publ_flag
Pd1 N3 2.021(5) . ?
Pd1 N5 2.027(5) . ?
Pd1 N1 2.028(5) . ?
Pd1 N8 2.041(5) 2_666 ?
S1 O9 1.440(8) . ?
S1 C71 1.818(16) . ?
S1 C70 1.847(16) . ?
Pd3 N6 2.019(4) . ?
Pd3 N2 2.029(4) 2_666 ?
Pd3 N7 2.047(5) . ?
Pd3 N4 2.050(4) . ?
Cl1 O14 1.267(11) . ?
Cl1 O12 1.310(12) . ?
Cl1 O8 1.434(16) . ?
Cl1 O6 1.47(2) . ?
Cl3 O1 1.338(5) . ?
Cl3 O2 1.357(5) . ?
Cl3 O3 1.406(4) . ?
Cl3 O4 1.451(5) . ?
Cl5 O17 1.414(5) . ?
Cl5 O15 1.429(5) . ?
Cl5 O18 1.434(5) . ?
Cl5 O11 1.433(5) . ?
Si1 C1 1.854(6) . ?
Si1 C2 1.884(6) . ?
Si1 C13 1.885(6) . ?
Si1 C8 1.892(6) . ?
Si2 C18 1.834(6) . ?
Si2 C19 1.879(7) . ?
Si2 C25 1.881(6) . ?
Si2 C30 1.889(6) . ?
Cl2 O16 1.233(15) . ?
Cl2 O13 1.348(7) . ?
Cl2 O7 1.457(16) . ?
Cl2 O21 1.493(17) . ?
Si3 C35 1.853(6) . ?
Si3 C47 1.873(5) . ?
Si3 C42 1.897(5) . ?
Si3 C36 1.902(6) . ?
Si4 C52 1.862(6) . ?
Si4 C53 1.867(6) . ?
Si4 C64 1.880(6) . ?
Si4 C59 1.899(7) . ?
O14 O8 1.78(2) . ?
N1 C11 1.346(7) . ?
N1 C12 1.371(7) . ?
N2 C17 1.336(7) . ?
N2 C16 1.345(8) . ?
N3 C29 1.343(7) . ?
N3 C28 1.349(8) . ?
N4 C34 1.315(7) . ?
N4 C33 1.319(8) . ?
N5 C44 1.337(7) . ?
N5 C43 1.347(6) . ?
N6 C50 1.336(7) . ?
N6 C51 1.339(7) . ?
N7 C62 1.316(8) . ?
N7 C63 1.321(7) . ?
N8 C67 1.325(7) . ?
N8 C68 1.333(8) . ?
C2 C3 1.511(10) . ?
C2 C7 1.536(9) . ?
C3 C4 1.547(10) . ?
C4 C5 1.516(13) . ?
C5 C6 1.472(12) . ?
C6 C7 1.517(9) . ?
C8 C9 1.363(8) . ?
C8 C12 1.386(7) . ?
C9 C10 1.396(10) . ?
C10 C11 1.349(10) . ?
C13 C14 1.383(9) . ?
C13 C17 1.381(7) . ?
C14 C15 1.363(11) . ?
C15 C16 1.333(10) . ?
C19 C24 1.499(12) . ?
C19 C20 1.600(14) . ?
C20 C21 1.519(17) . ?
C21 C22 1.59(2) . ?
C22 C23 1.69(2) . ?
C23 C24 1.596(14) . ?
C25 C29 1.376(8) . ?
C25 C26 1.398(8) . ?
C26 C27 1.383(11) . ?
C27 C28 1.347(10) . ?
C30 C34 1.355(8) . ?
C30 C31 1.387(9) . ?
C31 C32 1.385(11) . ?
C32 C33 1.349(11) . ?
C36 C41 1.485(10) . ?
C36 C37 1.488(9) . ?
C37 C38 1.494(10) . ?
C38 C39 1.588(16) . ?
C39 C40 1.468(18) . ?
C40 C41 1.549(14) . ?
C42 C43 1.366(7) . ?
C42 C46 1.370(8) . ?
C44 C45 1.380(9) . ?
C45 C46 1.380(8) . ?
C47 C51 1.385(7) . ?
C47 C48 1.407(8) . ?
C48 C49 1.392(10) . ?
C49 C50 1.356(9) . ?
C53 C58 1.523(13) . ?
C53 C54 1.541(13) . ?
C54 C55 1.597(11) . ?
C55 C56 1.426(19) . ?
C56 C57 1.484(19) . ?
C57 C58 1.518(12) . ?
C59 C63 1.381(8) . ?
C59 C60 1.407(8) . ?
C60 C61 1.312(11) . ?
C61 C62 1.366(11) . ?
C64 C65 1.387(8) . ?
C64 C68 1.406(8) . ?
C65 C66 1.342(11) . ?
C66 C67 1.412(10) . ?
